data_7719747
loop_
_publ_author_name
'Varmu&#x17e;ov&#xe1;, V&#x11b;ra'
'C&#xed;sa&#x159;ov&#xe1;, Ivana'
'&#x160;t&#x11b;pni&#x10d;ka, Petr'

_publ_section_title
;
 Synthesis, coordination, and catalytic application of phosphinoferrocene
 ligands bearing flexible thienyl and thiazolyl pendants.
;
_journal_issue 44
_journal_name_full 'Dalton transactions (Cambridge, England : 2003)'
_journal_page_first 16611
_journal_page_last 16628
_journal_paper_doi 10.1039/d5dt02216a
_journal_volume 54
_journal_year 2025
_chemical_formula_moiety 'C52 H44 Cl2 Fe2 N2 P2 Pd S2'
_chemical_formula_sum 'C52 H44 Cl2 Fe2 N2 P2 Pd S2'
_chemical_formula_weight 1111.95
_space_group_crystal_system monoclinic
_space_group_IT_number 14
_space_group_name_Hall '-P 2yn'
_space_group_name_H-M_alt 'P 1 21/n 1'
_atom_sites_solution_hydrogens geom
_atom_sites_solution_primary direct
_atom_sites_solution_secondary difmap
_audit_creation_method SHELXL-2017/1
_audit_update_record
;
2025-09-01 deposited with the CCDC.	2025-10-17 downloaded from the CCDC.
;
_cell_angle_alpha 90
_cell_angle_beta 98.1790(10)
_cell_angle_gamma 90
_cell_formula_units_Z 2
_cell_length_a 11.0056(4)
_cell_length_b 12.7466(6)
_cell_length_c 16.1630(7)
_cell_measurement_reflns_used 9158
_cell_measurement_temperature 120(2)
_cell_measurement_theta_max 28.24
_cell_measurement_theta_min 2.89
_cell_volume 2244.35(17)
_computing_cell_refinement 'SAINT V8.40B (Bruker AXS LLC, 2019)'
_computing_data_collection 'Bruker Instrument Service v8.5.1.2 Release'
_computing_data_reduction 'SAINT V8.40B (Bruker AXS LLC, 2019)'
_computing_molecular_graphics 'PLATON (Spek, 2017)'
_computing_publication_material 'PLATON (Spek, 2017)'
_computing_structure_refinement 'SHELXL-2017 (Sheldrick, 2017)'
_computing_structure_solution 'SHELXT 2018 (Sheldrick, 2018)'
_diffrn_ambient_temperature 120(2)
_diffrn_measured_fraction_theta_full 1.000
_diffrn_measured_fraction_theta_max 0.998
_diffrn_measurement_device_type 'Bruker D8 VENTURE Kappa Duo'
_diffrn_measurement_method '\f and \w scans'
_diffrn_radiation_monochromator 'Quazar Mo multilayer optic'
_diffrn_radiation_source 'micro-focus sealed tube'
_diffrn_radiation_type MoK\a
_diffrn_radiation_wavelength 0.71073
_diffrn_reflns_av_R_equivalents 0.0374
_diffrn_reflns_av_unetI/netI 0.0217
_diffrn_reflns_Laue_measured_fraction_full 1.000
_diffrn_reflns_Laue_measured_fraction_max 0.998
_diffrn_reflns_limit_h_max 14
_diffrn_reflns_limit_h_min -14
_diffrn_reflns_limit_k_max 15
_diffrn_reflns_limit_k_min -16
_diffrn_reflns_limit_l_max 20
_diffrn_reflns_limit_l_min -21
_diffrn_reflns_number 37029
_diffrn_reflns_point_group_measured_fraction_full 1.000
_diffrn_reflns_point_group_measured_fraction_max 0.998
_diffrn_reflns_theta_full 25.242
_diffrn_reflns_theta_max 28.284
_diffrn_reflns_theta_min 2.043
_exptl_absorpt_coefficient_mu 1.358
_exptl_absorpt_correction_T_max 0.90
_exptl_absorpt_correction_T_min 0.82
_exptl_absorpt_correction_type multi-scan
_exptl_absorpt_process_details
;
Krause, L., Herbst-Irmer, R., Sheldrick, G. M., Stalke, D. (2015).
J. Appl. Cryst. 48, 3-10.
;
_exptl_crystal_colour red
_exptl_crystal_density_diffrn 1.645
_exptl_crystal_description prism
_exptl_crystal_F_000 1128
_exptl_crystal_size_max 0.25
_exptl_crystal_size_mid 0.13
_exptl_crystal_size_min 0.08
_refine_diff_density_max 1.412
_refine_diff_density_min -0.579
_refine_diff_density_rms 0.090
_refine_ls_extinction_method none
_refine_ls_goodness_of_fit_ref 1.041
_refine_ls_hydrogen_treatment constr
_refine_ls_matrix_type full
_refine_ls_number_parameters 323
_refine_ls_number_reflns 5571
_refine_ls_number_restraints 36
_refine_ls_restrained_S_all 1.058
_refine_ls_R_factor_all 0.0377
_refine_ls_R_factor_gt 0.0337
_refine_ls_shift/su_max 0.001
_refine_ls_shift/su_mean 0.000
_refine_ls_structure_factor_coef Fsqd
_refine_ls_weighting_details 'w=1/[\s^2^(Fo^2^)+(0.0414P)^2^+3.6656P] where P=(Fo^2^+2Fc^2^)/3'
_refine_ls_weighting_scheme calc
_refine_ls_wR_factor_gt 0.0857
_refine_ls_wR_factor_ref 0.0884
_reflns_Friedel_coverage 0.000
_reflns_number_gt 5051
_reflns_number_total 5571
_reflns_threshold_expression 'I > 2\s(I)'
_cod_data_source_file d5dt02216a2.cif
_cod_data_source_block vv360
_cod_depositor_comments 'Adding full bibliography for 7719737--7719748.cif.'
_cod_original_sg_symbol_H-M 'P 21/n'
_cod_database_code 7719747
_shelx_shelxl_version_number 2017/1
_shelx_space_group_comment
;
The symmetry employed for this shelxl refinement is uniquely defined
by the following loop, which should always be used as a source of
symmetry information in preference to the above space-group names.
They are only intended as comments.
;
_shelx_estimated_absorpt_t_min 0.728
_shelx_estimated_absorpt_t_max 0.899

loop_
_space_group_symop_operation_xyz
'x, y, z'
'-x+1/2, y+1/2, -z+1/2'
'-x, -y, -z'
'x-1/2, -y-1/2, z-1/2'

loop_
_atom_site_label
_atom_site_type_symbol
_atom_site_fract_x
_atom_site_fract_y
_atom_site_fract_z
_atom_site_U_iso_or_equiv
_atom_site_adp_type
_atom_site_occupancy
_atom_site_site_symmetry_order
_atom_site_calc_flag
_atom_site_refinement_flags_posn
_atom_site_refinement_flags_adp
_atom_site_refinement_flags_occupancy
_atom_site_disorder_assembly
_atom_site_disorder_group
Pd1 Pd 0.500000 1.000000 0.500000 0.01685(7) Uani 1 2 d S . P . .
Cl1 Cl 0.33797(5) 1.01486(5) 0.39326(4) 0.02530(13) Uani 1 1 d . . . . .
Fe1 Fe 0.57043(3) 0.69764(3) 0.38688(2) 0.02203(9) Uani 1 1 d . . . . .
P1 P 0.41814(5) 0.83489(5) 0.52471(3) 0.01666(12) Uani 1 1 d . . . . .
C1 C 0.7344(2) 0.6297(2) 0.3735(2) 0.0339(6) Uani 1 1 d . . . . .
C2 C 0.7463(2) 0.6885(2) 0.44870(19) 0.0325(6) Uani 1 1 d . . . . .
H2 H 0.771132 0.661988 0.503417 0.039 Uiso 1 1 calc R U . . .
C3 C 0.7143(2) 0.7941(2) 0.42769(18) 0.0295(5) Uani 1 1 d . . . . .
H3 H 0.713683 0.850393 0.466159 0.035 Uiso 1 1 calc R U . . .
C4 C 0.6838(3) 0.8014(2) 0.34033(18) 0.0317(6) Uani 1 1 d . . . . .
H4 H 0.659279 0.863226 0.309604 0.038 Uiso 1 1 calc R U . . .
C5 C 0.6964(3) 0.6993(2) 0.30608(19) 0.0339(6) Uani 1 1 d . . . . .
H5 H 0.681918 0.681186 0.248501 0.041 Uiso 1 1 calc R U . . .
C6 C 0.4238(2) 0.73972(19) 0.44364(14) 0.0200(4) Uani 1 1 d . . . . .
C7 C 0.3994(2) 0.7585(2) 0.35524(15) 0.0244(5) Uani 1 1 d . . . . .
H7 H 0.380590 0.824315 0.328869 0.029 Uiso 1 1 calc R U . . .
C8 C 0.4088(2) 0.6601(2) 0.31418(17) 0.0293(5) Uani 1 1 d . . . . .
H8 H 0.396459 0.649017 0.255456 0.035 Uiso 1 1 calc R U . . .
C9 C 0.4394(2) 0.5823(2) 0.37564(17) 0.0278(5) Uani 1 1 d . . . . .
H9 H 0.451672 0.509948 0.365228 0.033 Uiso 1 1 calc R U . . .
C10 C 0.4488(2) 0.62991(19) 0.45550(16) 0.0238(5) Uani 1 1 d . . . . .
H10 H 0.468177 0.595208 0.507724 0.029 Uiso 1 1 calc R U . . .
C11 C 0.2562(2) 0.84755(18) 0.53358(14) 0.0198(4) Uani 1 1 d . . . . .
C12 C 0.1670(2) 0.7867(2) 0.48611(18) 0.0305(6) Uani 1 1 d . . . . .
H12 H 0.190403 0.735368 0.448811 0.037 Uiso 1 1 calc R U . . .
C13 C 0.0440(2) 0.8012(3) 0.4933(2) 0.0385(7) Uani 1 1 d . . . . .
H13 H -0.017079 0.761571 0.459333 0.046 Uiso 1 1 calc R U . . .
C14 C 0.0098(2) 0.8736(2) 0.55023(19) 0.0352(6) Uani 1 1 d . . . . .
H14 H -0.074169 0.881247 0.556720 0.042 Uiso 1 1 calc R U . . .
C15 C 0.0976(3) 0.9341(2) 0.59712(17) 0.0314(6) Uani 1 1 d . . . . .
H15 H 0.074062 0.984148 0.635438 0.038 Uiso 1 1 calc R U . . .
C16 C 0.2209(2) 0.9221(2) 0.58839(16) 0.0262(5) Uani 1 1 d . . . . .
H16 H 0.281102 0.964916 0.619995 0.031 Uiso 1 1 calc R U . . .
C17 C 0.4815(2) 0.76209(18) 0.61812(14) 0.0202(4) Uani 1 1 d . . . . .
C18 C 0.6071(2) 0.7412(2) 0.63162(15) 0.0236(5) Uani 1 1 d . . . . .
H18 H 0.657961 0.765322 0.592750 0.028 Uiso 1 1 calc R U . . .
C19 C 0.6582(2) 0.6851(2) 0.70171(17) 0.0287(5) Uani 1 1 d . . . . .
H19 H 0.743608 0.670190 0.709851 0.034 Uiso 1 1 calc R U . . .
C20 C 0.5864(3) 0.6509(2) 0.75969(17) 0.0319(6) Uani 1 1 d . . . . .
H20 H 0.622131 0.613595 0.807987 0.038 Uiso 1 1 calc R U . . .
C21 C 0.4621(3) 0.6714(2) 0.74666(18) 0.0351(6) Uani 1 1 d . . . . .
H21 H 0.412178 0.648042 0.786345 0.042 Uiso 1 1 calc R U . . .
C22 C 0.4086(2) 0.7264(2) 0.67542(16) 0.0280(5) Uani 1 1 d . . . . .
H22 H 0.322646 0.739014 0.666520 0.034 Uiso 1 1 calc R U . . .
C23 C 0.7648(3) 0.5157(3) 0.3660(3) 0.0492(9) Uani 1 1 d . . . . .
H23A H 0.713695 0.485806 0.316201 0.059 Uiso 1 1 calc R U . . .
H23B H 0.744985 0.477706 0.415833 0.059 Uiso 1 1 calc R U . . .
C24 C 0.8979(3) 0.4999(3) 0.3585(3) 0.0545(10) Uani 1 1 d . . . . .
N1 N 1.0669(6) 0.3952(5) 0.3501(4) 0.0587(16) Uani 0.563(6) 1 d . U P A 1
C25 C 0.9525(6) 0.3975(6) 0.3650(5) 0.0548(17) Uani 0.563(6) 1 d . U P A 1
H25 H 0.909739 0.336702 0.378852 0.066 Uiso 0.563(6) 1 calc R U P A 1
C26 C 1.1020(6) 0.4923(6) 0.3244(4) 0.0341(13) Uani 0.563(6) 1 d . U P A 1
H26 H 1.183157 0.508882 0.315248 0.041 Uiso 0.563(6) 1 calc R U P A 1
S1 S 0.9839(2) 0.5786(2) 0.3109(3) 0.0544(8) Uani 0.563(6) 1 d . . P A 1
N1D N 1.1178(7) 0.4898(6) 0.4101(5) 0.057(2) Uani 0.437(6) 1 d . U P A 2
C25D C 0.9997(8) 0.4845(7) 0.4313(5) 0.049(2) Uani 0.437(6) 1 d . U P A 2
H25D H 0.984115 0.472241 0.486834 0.059 Uiso 0.437(6) 1 calc R U P A 2
C26D C 1.1212(9) 0.5294(8) 0.3409(6) 0.040(2) Uani 0.437(6) 1 d . U P A 2
H26D H 1.194382 0.551695 0.321353 0.048 Uiso 0.437(6) 1 calc R U P A 2
S1D S 0.9719(2) 0.5397(3) 0.28188(16) 0.0395(7) Uani 0.437(6) 1 d . . P A 2

loop_
_atom_site_aniso_label
_atom_site_aniso_U_11
_atom_site_aniso_U_22
_atom_site_aniso_U_33
_atom_site_aniso_U_23
_atom_site_aniso_U_13
_atom_site_aniso_U_12
Pd1 0.01524(12) 0.01816(12) 0.01659(12) 0.00159(8) 0.00039(8) -0.00384(8)
Cl1 0.0248(3) 0.0239(3) 0.0242(3) 0.0032(2) -0.0068(2) -0.0057(2)
Fe1 0.01800(16) 0.02519(19) 0.02337(18) -0.00195(13) 0.00449(13) 0.00061(13)
P1 0.0143(2) 0.0188(3) 0.0164(3) 0.0005(2) 0.0005(2) -0.0026(2)
C1 0.0189(11) 0.0325(14) 0.0527(17) -0.0025(12) 0.0130(11) 0.0013(10)
C2 0.0158(11) 0.0413(16) 0.0400(15) 0.0023(12) 0.0028(10) 0.0004(10)
C3 0.0194(11) 0.0336(14) 0.0371(14) -0.0051(11) 0.0094(10) -0.0060(10)
C4 0.0286(13) 0.0310(14) 0.0380(15) -0.0006(11) 0.0135(11) -0.0047(11)
C5 0.0285(13) 0.0409(16) 0.0353(14) -0.0069(12) 0.0147(11) -0.0033(11)
C6 0.0154(10) 0.0233(11) 0.0209(11) -0.0013(9) 0.0014(8) -0.0009(8)
C7 0.0206(11) 0.0315(13) 0.0202(11) -0.0030(9) -0.0010(9) 0.0029(9)
C8 0.0253(12) 0.0366(14) 0.0247(12) -0.0094(11) -0.0011(10) 0.0015(10)
C9 0.0247(12) 0.0256(12) 0.0332(13) -0.0081(10) 0.0043(10) -0.0022(10)
C10 0.0217(11) 0.0222(12) 0.0281(12) -0.0009(9) 0.0056(9) -0.0022(9)
C11 0.0167(10) 0.0216(11) 0.0209(10) 0.0037(9) 0.0025(8) -0.0009(8)
C12 0.0199(12) 0.0337(14) 0.0374(14) -0.0087(11) 0.0028(10) -0.0032(10)
C13 0.0170(12) 0.0473(18) 0.0500(18) -0.0120(14) 0.0005(11) -0.0060(11)
C14 0.0182(11) 0.0429(16) 0.0450(16) 0.0069(13) 0.0065(11) 0.0050(11)
C15 0.0320(13) 0.0329(14) 0.0309(13) 0.0025(11) 0.0100(11) 0.0086(11)
C16 0.0261(12) 0.0269(12) 0.0258(12) -0.0021(10) 0.0043(9) -0.0016(10)
C17 0.0225(11) 0.0202(11) 0.0171(10) 0.0006(8) -0.0002(8) -0.0018(9)
C18 0.0223(11) 0.0243(12) 0.0232(11) -0.0011(9) -0.0009(9) -0.0022(9)
C19 0.0267(12) 0.0285(13) 0.0278(13) -0.0018(10) -0.0069(10) 0.0031(10)
C20 0.0386(15) 0.0322(14) 0.0222(12) 0.0031(10) -0.0051(10) 0.0051(11)
C21 0.0411(15) 0.0385(15) 0.0272(13) 0.0109(11) 0.0100(12) 0.0064(12)
C22 0.0262(12) 0.0333(14) 0.0249(12) 0.0073(10) 0.0053(10) 0.0001(10)
C23 0.0361(17) 0.0349(17) 0.081(3) -0.0024(16) 0.0247(17) 0.0043(13)
C24 0.0431(19) 0.051(2) 0.077(3) 0.0202(18) 0.0338(19) 0.0181(15)
N1 0.058(2) 0.061(3) 0.059(3) 0.009(2) 0.014(2) 0.024(2)
C25 0.050(3) 0.054(3) 0.061(3) 0.011(2) 0.010(2) -0.003(2)
C26 0.026(2) 0.039(2) 0.039(2) 0.001(2) 0.0095(18) 0.0110(19)
S1 0.0335(9) 0.0378(12) 0.096(2) 0.0193(12) 0.0227(12) 0.0100(8)
N1D 0.049(3) 0.068(3) 0.055(3) 0.008(2) 0.007(2) 0.012(2)
C25D 0.045(3) 0.059(3) 0.045(3) 0.009(2) 0.010(2) 0.006(2)
C26D 0.035(3) 0.043(3) 0.045(3) 0.004(2) 0.010(2) 0.008(2)
S1D 0.0336(10) 0.0523(18) 0.0322(11) 0.0100(10) 0.0029(8) 0.0038(11)

loop_
_atom_type_symbol
_atom_type_description
_atom_type_scat_dispersion_real
_atom_type_scat_dispersion_imag
_atom_type_scat_source
C C 0.0033 0.0016 'International Tables Vol C Tables 4.2.6.8 and 6.1.1.4'
H H 0.0000 0.0000 'International Tables Vol C Tables 4.2.6.8 and 6.1.1.4'
Cl Cl 0.1484 0.1585 'International Tables Vol C Tables 4.2.6.8 and 6.1.1.4'
Fe Fe 0.3463 0.8444 'International Tables Vol C Tables 4.2.6.8 and 6.1.1.4'
N N 0.0061 0.0033 'International Tables Vol C Tables 4.2.6.8 and 6.1.1.4'
P P 0.1023 0.0942 'International Tables Vol C Tables 4.2.6.8 and 6.1.1.4'
Pd Pd -0.9988 1.0072 'International Tables Vol C Tables 4.2.6.8 and 6.1.1.4'
S S 0.1246 0.1234 'International Tables Vol C Tables 4.2.6.8 and 6.1.1.4'

loop_
_geom_angle_atom_site_label_1
_geom_angle_atom_site_label_2
_geom_angle_atom_site_label_3
_geom_angle
_geom_angle_site_symmetry_1
_geom_angle_site_symmetry_3
_geom_angle_publ_flag
Cl1 Pd1 Cl1 180.00(2) . 3_676 ?
Cl1 Pd1 P1 85.77(2) . . ?
Cl1 Pd1 P1 94.23(2) 3_676 . ?
Cl1 Pd1 P1 94.23(2) . 3_676 ?
Cl1 Pd1 P1 85.77(2) 3_676 3_676 ?
P1 Pd1 P1 180.0 . 3_676 ?
C7 Fe1 C4 104.68(11) . . ?
C7 Fe1 C5 121.69(11) . . ?
C4 Fe1 C5 41.10(11) . . ?
C7 Fe1 C6 41.31(9) . . ?
C4 Fe1 C6 124.19(11) . . ?
C5 Fe1 C6 160.25(11) . . ?
C7 Fe1 C3 119.98(11) . . ?
C4 Fe1 C3 40.41(11) . . ?
C5 Fe1 C3 68.46(11) . . ?
C6 Fe1 C3 108.90(10) . . ?
C7 Fe1 C1 159.45(12) . . ?
C4 Fe1 C1 68.81(12) . . ?
C5 Fe1 C1 40.81(12) . . ?
C6 Fe1 C1 158.13(11) . . ?
C3 Fe1 C1 68.44(11) . . ?
C7 Fe1 C8 41.06(10) . . ?
C4 Fe1 C8 117.97(12) . . ?
C5 Fe1 C8 104.48(12) . . ?
C6 Fe1 C8 68.92(10) . . ?
C3 Fe1 C8 154.07(12) . . ?
C1 Fe1 C8 123.36(12) . . ?
C7 Fe1 C10 69.14(10) . . ?
C4 Fe1 C10 163.20(11) . . ?
C5 Fe1 C10 155.46(11) . . ?
C6 Fe1 C10 41.10(10) . . ?
C3 Fe1 C10 128.08(11) . . ?
C1 Fe1 C10 122.33(11) . . ?
C8 Fe1 C10 68.28(11) . . ?
C7 Fe1 C9 68.73(11) . . ?
C4 Fe1 C9 153.45(11) . . ?
C5 Fe1 C9 119.04(11) . . ?
C6 Fe1 C9 68.69(10) . . ?
C3 Fe1 C9 164.93(11) . . ?
C1 Fe1 C9 107.91(11) . . ?
C8 Fe1 C9 40.31(11) . . ?
C10 Fe1 C9 40.47(10) . . ?
C7 Fe1 C2 156.90(11) . . ?
C4 Fe1 C2 68.35(12) . . ?
C5 Fe1 C2 68.39(12) . . ?
C6 Fe1 C2 123.24(11) . . ?
C3 Fe1 C2 40.63(11) . . ?
C1 Fe1 C2 40.57(12) . . ?
C8 Fe1 C2 161.86(12) . . ?
C10 Fe1 C2 110.89(11) . . ?
C9 Fe1 C2 127.27(12) . . ?
C6 P1 C11 104.74(11) . . ?
C6 P1 C17 102.23(11) . . ?
C11 P1 C17 104.13(11) . . ?
C6 P1 Pd1 115.36(8) . . ?
C11 P1 Pd1 109.80(8) . . ?
C17 P1 Pd1 119.10(8) . . ?
C2 C1 C5 107.9(3) . . ?
C2 C1 C23 125.9(3) . . ?
C5 C1 C23 126.0(3) . . ?
C2 C1 Fe1 70.08(15) . . ?
C5 C1 Fe1 69.38(15) . . ?
C23 C1 Fe1 129.1(2) . . ?
C1 C2 C3 107.9(3) . . ?
C1 C2 Fe1 69.34(15) . . ?
C3 C2 Fe1 69.24(15) . . ?
C1 C2 H2 126.1 . . ?
C3 C2 H2 126.1 . . ?
Fe1 C2 H2 126.9 . . ?
C4 C3 C2 108.6(3) . . ?
C4 C3 Fe1 69.62(15) . . ?
C2 C3 Fe1 70.13(15) . . ?
C4 C3 H3 125.7 . . ?
C2 C3 H3 125.7 . . ?
Fe1 C3 H3 126.1 . . ?
C3 C4 C5 107.8(3) . . ?
C3 C4 Fe1 69.96(15) . . ?
C5 C4 Fe1 69.48(16) . . ?
C3 C4 H4 126.1 . . ?
C5 C4 H4 126.1 . . ?
Fe1 C4 H4 126.1 . . ?
C1 C5 C4 107.8(3) . . ?
C1 C5 Fe1 69.81(15) . . ?
C4 C5 Fe1 69.42(15) . . ?
C1 C5 H5 126.1 . . ?
C4 C5 H5 126.1 . . ?
Fe1 C5 H5 126.2 . . ?
C10 C6 C7 107.5(2) . . ?
C10 C6 P1 126.05(18) . . ?
C7 C6 P1 126.38(19) . . ?
C10 C6 Fe1 69.79(13) . . ?
C7 C6 Fe1 69.13(13) . . ?
P1 C6 Fe1 128.24(12) . . ?
C8 C7 C6 107.4(2) . . ?
C8 C7 Fe1 69.92(14) . . ?
C6 C7 Fe1 69.56(13) . . ?
C8 C7 H7 126.3 . . ?
C6 C7 H7 126.3 . . ?
Fe1 C7 H7 125.8 . . ?
C9 C8 C7 108.4(2) . . ?
C9 C8 Fe1 70.05(15) . . ?
C7 C8 Fe1 69.02(14) . . ?
C9 C8 H8 125.8 . . ?
C7 C8 H8 125.8 . . ?
Fe1 C8 H8 126.7 . . ?
C8 C9 C10 108.6(2) . . ?
C8 C9 Fe1 69.64(15) . . ?
C10 C9 Fe1 69.67(14) . . ?
C8 C9 H9 125.7 . . ?
C10 C9 H9 125.7 . . ?
Fe1 C9 H9 126.6 . . ?
C9 C10 C6 108.0(2) . . ?
C9 C10 Fe1 69.86(15) . . ?
C6 C10 Fe1 69.12(13) . . ?
C9 C10 H10 126.0 . . ?
C6 C10 H10 126.0 . . ?
Fe1 C10 H10 126.6 . . ?
C16 C11 C12 119.4(2) . . ?
C16 C11 P1 118.54(18) . . ?
C12 C11 P1 122.01(19) . . ?
C13 C12 C11 120.0(3) . . ?
C13 C12 H12 120.0 . . ?
C11 C12 H12 120.0 . . ?
C12 C13 C14 120.1(3) . . ?
C12 C13 H13 120.0 . . ?
C14 C13 H13 120.0 . . ?
C15 C14 C13 120.1(2) . . ?
C15 C14 H14 120.0 . . ?
C13 C14 H14 120.0 . . ?
C14 C15 C16 120.0(3) . . ?
C14 C15 H15 120.0 . . ?
C16 C15 H15 120.0 . . ?
C11 C16 C15 120.3(2) . . ?
C11 C16 H16 119.8 . . ?
C15 C16 H16 119.8 . . ?
C22 C17 C18 119.2(2) . . ?
C22 C17 P1 122.03(19) . . ?
C18 C17 P1 118.75(18) . . ?
C19 C18 C17 120.2(2) . . ?
C19 C18 H18 119.9 . . ?
C17 C18 H18 119.9 . . ?
C20 C19 C18 120.8(2) . . ?
C20 C19 H19 119.6 . . ?
C18 C19 H19 119.6 . . ?
C21 C20 C19 119.2(2) . . ?
C21 C20 H20 120.4 . . ?
C19 C20 H20 120.4 . . ?
C20 C21 C22 120.8(3) . . ?
C20 C21 H21 119.6 . . ?
C22 C21 H21 119.6 . . ?
C17 C22 C21 119.8(2) . . ?
C17 C22 H22 120.1 . . ?
C21 C22 H22 120.1 . . ?
C1 C23 C24 111.6(3) . . ?
C1 C23 H23A 109.3 . . ?
C24 C23 H23A 109.3 . . ?
C1 C23 H23B 109.3 . . ?
C24 C23 H23B 109.3 . . ?
H23A C23 H23B 108.0 . . ?
C25 C24 C23 121.3(4) . . ?
C23 C24 C25D 125.2(4) . . ?
C25 C24 S1 109.0(3) . . ?
C23 C24 S1 126.2(3) . . ?
C23 C24 S1D 127.5(3) . . ?
C25D C24 S1D 103.4(4) . . ?
C25 N1 C26 110.6(6) . . ?
N1 C25 C24 114.1(6) . . ?
N1 C25 H25 122.9 . . ?
C24 C25 H25 122.9 . . ?
N1 C26 S1 112.3(5) . . ?
N1 C26 H26 123.9 . . ?
S1 C26 H26 123.9 . . ?
C24 S1 C26 91.5(3) . . ?
C26D N1D C25D 113.1(8) . . ?
N1D C25D C24 114.5(7) . . ?
N1D C25D H25D 122.7 . . ?
C24 C25D H25D 122.7 . . ?
N1D C26D S1D 111.8(8) . . ?
N1D C26D H26D 124.1 . . ?
S1D C26D H26D 124.1 . . ?
C24 S1D C26D 95.2(4) . . ?

loop_
_geom_bond_atom_site_label_1
_geom_bond_atom_site_label_2
_geom_bond_distance
_geom_bond_site_symmetry_2
_geom_bond_publ_flag
Pd1 Cl1 2.3058(6) . ?
Pd1 Cl1 2.3058(6) 3_676 ?
Pd1 P1 2.3459(6) . ?
Pd1 P1 2.3459(6) 3_676 ?
Fe1 C7 2.033(2) . ?
Fe1 C4 2.035(3) . ?
Fe1 C5 2.035(3) . ?
Fe1 C6 2.038(2) . ?
Fe1 C3 2.039(3) . ?
Fe1 C1 2.041(3) . ?
Fe1 C8 2.044(3) . ?
Fe1 C10 2.047(2) . ?
Fe1 C9 2.050(3) . ?
Fe1 C2 2.051(3) . ?
P1 C6 1.793(2) . ?
P1 C11 1.815(2) . ?
P1 C17 1.824(2) . ?
C1 C2 1.419(4) . ?
C1 C5 1.421(4) . ?
C1 C23 1.500(4) . ?
C2 C3 1.420(4) . ?
C2 H2 0.9500 . ?
C3 C4 1.407(4) . ?
C3 H3 0.9500 . ?
C4 C5 1.429(4) . ?
C4 H4 0.9500 . ?
C5 H5 0.9500 . ?
C6 C10 1.434(3) . ?
C6 C7 1.436(3) . ?
C7 C8 1.430(4) . ?
C7 H7 0.9500 . ?
C8 C9 1.411(4) . ?
C8 H8 0.9500 . ?
C9 C10 1.417(4) . ?
C9 H9 0.9500 . ?
C10 H10 0.9500 . ?
C11 C16 1.392(3) . ?
C11 C12 1.393(3) . ?
C12 C13 1.388(4) . ?
C12 H12 0.9500 . ?
C13 C14 1.392(4) . ?
C13 H13 0.9500 . ?
C14 C15 1.376(4) . ?
C14 H14 0.9500 . ?
C15 C16 1.392(4) . ?
C15 H15 0.9500 . ?
C16 H16 0.9500 . ?
C17 C22 1.386(3) . ?
C17 C18 1.394(3) . ?
C18 C19 1.389(3) . ?
C18 H18 0.9500 . ?
C19 C20 1.380(4) . ?
C19 H19 0.9500 . ?
C20 C21 1.379(4) . ?
C20 H20 0.9500 . ?
C21 C22 1.404(4) . ?
C21 H21 0.9500 . ?
C22 H22 0.9500 . ?
C23 C24 1.500(5) . ?
C23 H23A 0.9900 . ?
C23 H23B 0.9900 . ?
C24 C25 1.434(8) . ?
C24 C25D 1.518(10) . ?
C24 S1 1.643(4) . ?
C24 S1D 1.656(4) . ?
N1 C25 1.316(9) . ?
N1 C26 1.378(9) . ?
C25 H25 0.9500 . ?
C26 S1 1.693(6) . ?
C26 H26 0.9500 . ?
N1D C26D 1.233(12) . ?
N1D C25D 1.392(11) . ?
C25D H25D 0.9500 . ?
C26D S1D 1.783(10) . ?
C26D H26D 0.9500 . ?
